data_4082290
loop_
_publ_author_name
'Martin, Carmen'
'Mallet-Ladeira, Sonia'
'Miqueu, Karinne'
'Bouhadir, Ghenwa'
'Bourissou, Didier'

_publ_section_title
;
 Combined Experimental/Computational Study of Iridium and Palladium
 Hydride PP(O)P Pincer Complexes
;
_journal_issue 2
_journal_name_full Organometallics
_journal_page_first 571
_journal_paper_doi 10.1021/om401117d
_journal_volume 33
_journal_year 2014
_chemical_compound_source 'synthesis as described'
_chemical_formula_moiety 'C24 H37 O P3 Pd '
_chemical_formula_sum 'C24 H37 O P3 Pd'
_chemical_formula_weight 540.85
_chemical_name_systematic
;
 ?
;
_space_group_IT_number 14
_symmetry_cell_setting monoclinic
_symmetry_Int_Tables_number 14
_symmetry_space_group_name_Hall '-P 2ybc'
_symmetry_space_group_name_H-M 'P 1 21/c 1'
_atom_sites_solution_hydrogens geom
_atom_sites_solution_primary direct
_atom_sites_solution_secondary difmap
_cell_angle_alpha 90
_cell_angle_beta 104.799(2)
_cell_angle_gamma 90
_cell_formula_units_Z 4
_cell_length_a 15.3362(5)
_cell_length_b 11.3804(4)
_cell_length_c 15.2944(5)
_cell_measurement_reflns_used 9337
_cell_measurement_temperature 193(2)
_cell_measurement_theta_max 31.15
_cell_measurement_theta_min 2.26
_cell_measurement_wavelength 0.71073
_cell_volume 2580.82(15)
_computing_cell_refinement 'APEX2 and SAINT (Bruker, 2006)'
_computing_data_collection 'APEX2 (Bruker, 2006)'
_computing_data_reduction 'SAINT (Bruker, 2006)'
_computing_molecular_graphics 'Ortep-3 for Windows (Farrugia, 1997)'
_computing_publication_material 'WinGX publication routines (Farrugia, 1999)'
_computing_structure_refinement 'SHELXL-97 (Sheldrick, 2008)'
_computing_structure_solution 'SHELXS-97 (Sheldrick, 2008)'
_diffrn_ambient_temperature 193(2)
_diffrn_measured_fraction_theta_full 0.993
_diffrn_measured_fraction_theta_max 0.993
_diffrn_measurement_device_type 'CCD area detector'
_diffrn_measurement_method 'phi and omega scans'
_diffrn_radiation_monochromator graphite
_diffrn_radiation_probe x-ray
_diffrn_radiation_source 'fine-focus sealed tube'
_diffrn_radiation_type MoK\a
_diffrn_radiation_wavelength 0.71073
_diffrn_reflns_av_R_equivalents 0.0266
_diffrn_reflns_av_unetI/netI 0.0129
_diffrn_reflns_limit_h_max 18
_diffrn_reflns_limit_h_min -17
_diffrn_reflns_limit_k_max 13
_diffrn_reflns_limit_k_min -13
_diffrn_reflns_limit_l_max 18
_diffrn_reflns_limit_l_min -18
_diffrn_reflns_number 49439
_diffrn_reflns_theta_full 25.35
_diffrn_reflns_theta_max 25.35
_diffrn_reflns_theta_min 3.27
_exptl_absorpt_coefficient_mu 0.918
_exptl_absorpt_correction_T_max 0.8320
_exptl_absorpt_correction_T_min 0.8020
_exptl_absorpt_correction_type multi-scan
_exptl_absorpt_process_details '(SADABS; Bruker, 2006)'
_exptl_crystal_colour colourless
_exptl_crystal_density_diffrn 1.392
_exptl_crystal_density_method 'not measured'
_exptl_crystal_description block
_exptl_crystal_F_000 1120
_exptl_crystal_size_max 0.3
_exptl_crystal_size_mid 0.2
_exptl_crystal_size_min 0.2
_refine_diff_density_max 0.351
_refine_diff_density_min -0.561
_refine_diff_density_rms 0.076
_refine_ls_extinction_method none
_refine_ls_goodness_of_fit_ref 1.086
_refine_ls_hydrogen_treatment mixed
_refine_ls_matrix_type full
_refine_ls_number_parameters 299
_refine_ls_number_reflns 4686
_refine_ls_number_restraints 66
_refine_ls_restrained_S_all 1.098
_refine_ls_R_factor_all 0.0249
_refine_ls_R_factor_gt 0.0213
_refine_ls_shift/su_max 0.002
_refine_ls_shift/su_mean 0
_refine_ls_structure_factor_coef Fsqd
_refine_ls_weighting_details 'calc w=1/[\s^2^(Fo^2^)+(0.0220P)^2^+2.2483P] where P=(Fo^2^+2Fc^2^)/3'
_refine_ls_weighting_scheme calc
_refine_ls_wR_factor_gt 0.0547
_refine_ls_wR_factor_ref 0.0577
_reflns_number_gt 4304
_reflns_number_total 4686
_reflns_threshold_expression >2sigma(I)
_cod_data_source_file om401117d_si_002.cif
_cod_data_source_block 4
_cod_original_sg_symbol_H-M 'P 21/c'
_cod_database_code 4082290

loop_
_symmetry_equiv_pos_as_xyz
'x, y, z'
'-x, y+1/2, -z+1/2'
'-x, -y, -z'
'x, -y-1/2, z-1/2'

loop_
_atom_site_label
_atom_site_type_symbol
_atom_site_fract_x
_atom_site_fract_y
_atom_site_fract_z
_atom_site_U_iso_or_equiv
_atom_site_adp_type
_atom_site_occupancy
_atom_site_symmetry_multiplicity
_atom_site_calc_flag
_atom_site_refinement_flags
_atom_site_disorder_assembly
_atom_site_disorder_group
C1 C 0.36377(15) 0.47388(19) 0.53314(13) 0.0310(4) Uani 1 1 d . A .
C2 C 0.44472(15) 0.4281(2) 0.58496(15) 0.0389(5) Uani 1 1 d . . .
H2 H 0.4562 0.3464 0.5823 0.047 Uiso 1 1 calc R . .
C3 C 0.50859(17) 0.4992(2) 0.64007(17) 0.0433(6) Uani 1 1 d . . .
H3 H 0.5641 0.4665 0.6736 0.052 Uiso 1 1 calc R . .
C4 C 0.49217(16) 0.6174(2) 0.64663(16) 0.0435(6) Uani 1 1 d . . .
H4 H 0.5356 0.6659 0.6857 0.052 Uiso 1 1 calc R . .
C5 C 0.41247(17) 0.6649(2) 0.59630(16) 0.0433(6) Uani 1 1 d . . .
H5 H 0.4012 0.7464 0.6009 0.052 Uiso 1 1 calc R . .
C6 C 0.34811(15) 0.5946(2) 0.53870(14) 0.0344(5) Uani 1 1 d . A .
C7 C 0.27638(19) 0.7962(2) 0.42845(17) 0.0474(6) Uani 1 1 d . A .
H7 H 0.3092 0.8419 0.4827 0.057 Uiso 1 1 calc R . .
C8 C 0.34095(19) 0.7742(2) 0.3696(2) 0.0548(7) Uani 1 1 d . . .
H8A H 0.3114 0.7249 0.318 0.082 Uiso 1 1 calc R . .
H8B H 0.395 0.7341 0.4053 0.082 Uiso 1 1 calc R . .
H8C H 0.3582 0.8493 0.3476 0.082 Uiso 1 1 calc R . .
C9 C 0.1952(2) 0.8684(3) 0.37790(19) 0.0631(8) Uani 1 1 d . . .
H9A H 0.2161 0.9412 0.3558 0.095 Uiso 1 1 calc R . .
H9B H 0.1574 0.8874 0.4189 0.095 Uiso 1 1 calc R . .
H9C H 0.1598 0.8229 0.3266 0.095 Uiso 1 1 calc R . .
P2 P 0.24237(4) 0.65374(5) 0.46744(4) 0.03473(13) Uani 1 1 d D . .
C10 C 0.1773(4) 0.6986(6) 0.5477(4) 0.0448(13) Uani 0.64 1 d PDU A 1
H10 H 0.1983 0.7785 0.5711 0.054 Uiso 0.64 1 calc PR A 1
C11 C 0.1928(3) 0.6163(5) 0.6269(3) 0.0617(11) Uani 0.64 1 d PDU A 1
H11A H 0.1574 0.6424 0.6684 0.093 Uiso 0.64 1 calc PR A 1
H11B H 0.257 0.6159 0.6585 0.093 Uiso 0.64 1 calc PR A 1
H11C H 0.174 0.5368 0.6054 0.093 Uiso 0.64 1 calc PR A 1
C12 C 0.0811(3) 0.7078(5) 0.4965(3) 0.0592(11) Uani 0.64 1 d PDU A 1
H12A H 0.0561 0.6289 0.482 0.089 Uiso 0.64 1 calc PR A 1
H12B H 0.0769 0.7515 0.4403 0.089 Uiso 0.64 1 calc PR A 1
H12C H 0.0471 0.7492 0.5333 0.089 Uiso 0.64 1 calc PR A 1
C10' C 0.1580(8) 0.6726(13) 0.5375(8) 0.0502(19) Uani 0.36 1 d PDU A 2
H10' H 0.1136 0.733 0.5061 0.06 Uiso 0.36 1 calc PR A 2
C11' C 0.2024(6) 0.7214(9) 0.6293(5) 0.0675(19) Uani 0.36 1 d PDU A 2
H11D H 0.1571 0.7317 0.6638 0.101 Uiso 0.36 1 calc PR A 2
H11E H 0.2298 0.7975 0.6226 0.101 Uiso 0.36 1 calc PR A 2
H11F H 0.2491 0.6669 0.6614 0.101 Uiso 0.36 1 calc PR A 2
C12' C 0.1047(6) 0.5639(7) 0.5449(6) 0.064(2) Uani 0.36 1 d PDU A 2
H12D H 0.1427 0.5088 0.5873 0.095 Uiso 0.36 1 calc PR A 2
H12E H 0.0846 0.5268 0.4853 0.095 Uiso 0.36 1 calc PR A 2
H12F H 0.0521 0.5851 0.5668 0.095 Uiso 0.36 1 calc PR A 2
C13 C 0.31211(14) 0.27104(18) 0.40648(13) 0.0298(4) Uani 1 1 d . A .
C14 C 0.37450(17) 0.1861(2) 0.44825(15) 0.0390(5) Uani 1 1 d . . .
H14 H 0.3958 0.1855 0.5123 0.047 Uiso 1 1 calc R . .
C15 C 0.40576(17) 0.1031(2) 0.39828(16) 0.0438(6) Uani 1 1 d . . .
H15 H 0.4494 0.0471 0.4277 0.053 Uiso 1 1 calc R . .
C16 C 0.37315(16) 0.1013(2) 0.30426(15) 0.0392(5) Uani 1 1 d . . .
H16 H 0.3962 0.0459 0.2694 0.047 Uiso 1 1 calc R . .
C17 C 0.30747(15) 0.17991(19) 0.26211(14) 0.0328(5) Uani 1 1 d . . .
H17 H 0.2837 0.1766 0.1984 0.039 Uiso 1 1 calc R . .
C18 C 0.27575(13) 0.26443(18) 0.31260(13) 0.0286(4) Uani 1 1 d . A .
C19 C 0.19040(16) 0.3930(2) 0.14730(14) 0.0382(5) Uani 1 1 d . A .
H19 H 0.1938 0.3163 0.1164 0.046 Uiso 1 1 calc R . .
C20 C 0.27690(18) 0.4614(3) 0.15100(17) 0.0496(6) Uani 1 1 d . . .
H20A H 0.2812 0.4778 0.0894 0.074 Uiso 1 1 calc R . .
H20B H 0.3291 0.4146 0.1828 0.074 Uiso 1 1 calc R . .
H20C H 0.2759 0.5356 0.1832 0.074 Uiso 1 1 calc R . .
C21 C 0.10706(19) 0.4591(3) 0.09365(17) 0.0539(7) Uani 1 1 d . . .
H21A H 0.1022 0.5343 0.1233 0.081 Uiso 1 1 calc R . .
H21B H 0.053 0.4119 0.0911 0.081 Uiso 1 1 calc R . .
H21C H 0.1125 0.4736 0.0321 0.081 Uiso 1 1 calc R . .
C22 C 0.08051(16) 0.2685(2) 0.24985(16) 0.0446(6) Uani 1 1 d . A .
H22 H 0.0275 0.3147 0.215 0.053 Uiso 1 1 calc R . .
C23 C 0.0643(2) 0.2407(3) 0.3417(2) 0.0722(10) Uani 1 1 d . . .
H23A H 0.0086 0.195 0.3334 0.108 Uiso 1 1 calc R . .
H23B H 0.0588 0.3141 0.3733 0.108 Uiso 1 1 calc R . .
H23C H 0.1151 0.1949 0.3775 0.108 Uiso 1 1 calc R . .
C24 C 0.0838(2) 0.1545(3) 0.1978(2) 0.0640(8) Uani 1 1 d . . .
H24A H 0.1325 0.1046 0.2324 0.096 Uiso 1 1 calc R . .
H24B H 0.0947 0.1729 0.1389 0.096 Uiso 1 1 calc R . .
H24C H 0.0261 0.1131 0.1888 0.096 Uiso 1 1 calc R . .
O1 O 0.22813(11) 0.32632(15) 0.53816(10) 0.0422(4) Uani 1 1 d . A .
Pd1 Pd 0.192223(10) 0.514140(15) 0.360536(10) 0.02993(6) Uani 1 1 d . A .
P1 P 0.26792(4) 0.38515(5) 0.46921(3) 0.02955(12) Uani 1 1 d . . .
P3 P 0.18137(4) 0.36235(5) 0.26280(3) 0.03091(13) Uani 1 1 d . . .
H101 H 0.1444(17) 0.609(2) 0.2813(17) 0.054(7) Uiso 1 1 d . . .

loop_
_atom_site_aniso_label
_atom_site_aniso_U_11
_atom_site_aniso_U_22
_atom_site_aniso_U_33
_atom_site_aniso_U_23
_atom_site_aniso_U_13
_atom_site_aniso_U_12
C1 0.0378(11) 0.0353(12) 0.0209(10) 0.0000(8) 0.0093(8) 0.0042(9)
C2 0.0425(13) 0.0359(12) 0.0359(12) -0.0008(10) 0.0057(10) 0.0080(10)
C3 0.0369(12) 0.0508(15) 0.0379(13) -0.0018(11) 0.0018(10) 0.0059(10)
C4 0.0441(13) 0.0461(14) 0.0366(12) -0.0038(11) 0.0039(10) -0.0047(11)
C5 0.0546(15) 0.0348(13) 0.0376(13) -0.0036(10) 0.0065(11) 0.0032(11)
C6 0.0431(12) 0.0370(12) 0.0228(10) -0.0004(9) 0.0078(9) 0.0080(10)
C7 0.0685(17) 0.0307(12) 0.0370(13) -0.0017(10) 0.0022(12) 0.0103(11)
C8 0.0602(17) 0.0413(14) 0.0642(18) 0.0120(13) 0.0182(14) -0.0005(12)
C9 0.092(2) 0.0499(17) 0.0494(16) 0.0129(13) 0.0214(15) 0.0333(15)
P2 0.0451(3) 0.0358(3) 0.0235(3) 0.0002(2) 0.0090(2) 0.0129(2)
C10 0.054(3) 0.053(3) 0.030(2) -0.0027(19) 0.016(2) 0.017(2)
C11 0.071(3) 0.084(3) 0.037(2) 0.010(2) 0.0275(19) 0.018(2)
C12 0.049(2) 0.085(3) 0.047(2) 0.000(2) 0.0196(18) 0.008(2)
C10' 0.061(4) 0.061(4) 0.035(3) -0.004(3) 0.022(3) 0.020(3)
C11' 0.073(4) 0.090(5) 0.043(3) -0.024(3) 0.020(3) 0.009(4)
C12' 0.077(5) 0.058(4) 0.077(5) -0.007(4) 0.060(4) 0.000(4)
C13 0.0367(11) 0.0288(11) 0.0241(10) 0.0016(8) 0.0085(8) -0.0023(9)
C14 0.0555(14) 0.0328(12) 0.0253(11) 0.0030(9) 0.0042(10) 0.0022(10)
C15 0.0581(15) 0.0299(12) 0.0392(13) 0.0035(10) 0.0047(11) 0.0102(11)
C16 0.0535(14) 0.0292(11) 0.0361(12) -0.0030(9) 0.0135(10) 0.0021(10)
C17 0.0404(12) 0.0325(11) 0.0254(10) -0.0005(9) 0.0079(9) -0.0032(9)
C18 0.0317(10) 0.0298(11) 0.0244(10) 0.0023(8) 0.0074(8) -0.0023(8)
C19 0.0488(13) 0.0414(13) 0.0220(10) 0.0011(9) 0.0045(9) 0.0044(10)
C20 0.0562(16) 0.0614(17) 0.0333(13) 0.0107(12) 0.0156(11) 0.0030(13)
C21 0.0580(16) 0.0627(17) 0.0326(13) 0.0079(12) -0.0037(11) 0.0056(13)
C22 0.0322(12) 0.0559(15) 0.0437(13) -0.0063(11) 0.0061(10) -0.0066(11)
C23 0.0578(18) 0.101(3) 0.0668(19) -0.0183(18) 0.0332(15) -0.0361(18)
C24 0.0582(17) 0.0670(19) 0.0695(19) -0.0219(16) 0.0213(15) -0.0259(15)
O1 0.0505(10) 0.0519(10) 0.0275(8) 0.0053(7) 0.0159(7) -0.0036(8)
Pd1 0.03070(10) 0.03681(11) 0.02189(9) 0.00146(6) 0.00603(6) 0.00586(6)
P1 0.0360(3) 0.0341(3) 0.0193(2) 0.0019(2) 0.0083(2) 0.0025(2)
P3 0.0302(3) 0.0383(3) 0.0226(3) -0.0001(2) 0.0038(2) 0.0009(2)

loop_
_atom_type_symbol
_atom_type_description
_atom_type_scat_dispersion_real
_atom_type_scat_dispersion_imag
_atom_type_scat_source
C C 0.0033 0.0016 'International Tables Vol C Tables 4.2.6.8 and 6.1.1.4'
H H 0 0 'International Tables Vol C Tables 4.2.6.8 and 6.1.1.4'
O O 0.0106 0.006 'International Tables Vol C Tables 4.2.6.8 and 6.1.1.4'
Pd Pd -0.9988 1.0072 'International Tables Vol C Tables 4.2.6.8 and 6.1.1.4'
P P 0.1023 0.0942 'International Tables Vol C Tables 4.2.6.8 and 6.1.1.4'

loop_
_geom_angle_atom_site_label_1
_geom_angle_atom_site_label_2
_geom_angle_atom_site_label_3
_geom_angle
C2 C1 C6 118.3(2)
C2 C1 P1 124.84(17)
C6 C1 P1 116.31(16)
C3 C2 C1 121.3(2)
C3 C2 H2 119.3
C1 C2 H2 119.3
C4 C3 C2 120.2(2)
C4 C3 H3 119.9
C2 C3 H3 119.9
C3 C4 C5 119.7(2)
C3 C4 H4 120.2
C5 C4 H4 120.2
C4 C5 C6 120.8(2)
C4 C5 H5 119.6
C6 C5 H5 119.6
C5 C6 C1 119.7(2)
C5 C6 P2 122.69(17)
C1 C6 P2 117.57(17)
C8 C7 C9 111.1(2)
C8 C7 P2 109.08(16)
C9 C7 P2 112.0(2)
C8 C7 H7 108.2
C9 C7 H7 108.2
P2 C7 H7 108.2
C7 C8 H8A 109.5
C7 C8 H8B 109.5
H8A C8 H8B 109.5
C7 C8 H8C 109.5
H8A C8 H8C 109.5
H8B C8 H8C 109.5
C7 C9 H9A 109.5
C7 C9 H9B 109.5
H9A C9 H9B 109.5
C7 C9 H9C 109.5
H9A C9 H9C 109.5
H9B C9 H9C 109.5
C6 P2 C10 104.6(2)
C6 P2 C7 103.53(11)
C10 P2 C7 102.6(2)
C6 P2 C10' 109.5(5)
C7 P2 C10' 111.9(5)
C6 P2 Pd1 104.87(7)
C10 P2 Pd1 122.21(18)
C7 P2 Pd1 116.97(8)
C10' P2 Pd1 109.4(3)
C12 C10 C11 113.6(5)
C12 C10 P2 107.5(4)
C11 C10 P2 111.3(5)
C12 C10 H10 108
C11 C10 H10 108
P2 C10 H10 108
C10 C11 H11A 109.5
C10 C11 H11B 109.5
H11A C11 H11B 109.5
C10 C11 H11C 109.5
H11A C11 H11C 109.5
H11B C11 H11C 109.5
C10 C12 H12A 109.5
C10 C12 H12B 109.5
H12A C12 H12B 109.5
C10 C12 H12C 109.5
H12A C12 H12C 109.5
H12B C12 H12C 109.5
C11' C10' C12' 111.1(10)
C11' C10' P2 111.1(7)
C12' C10' P2 114.4(8)
C11' C10' H10' 106.6
C12' C10' H10' 106.6
P2 C10' H10' 106.6
C10' C11' H11D 109.5
C10' C11' H11E 109.5
H11D C11' H11E 109.5
C10' C11' H11F 109.5
H11D C11' H11F 109.5
H11E C11' H11F 109.5
C10' C12' H12D 109.5
C10' C12' H12E 109.5
H12D C12' H12E 109.5
C10' C12' H12F 109.5
H12D C12' H12F 109.5
H12E C12' H12F 109.5
C14 C13 C18 118.57(19)
C14 C13 P1 123.38(16)
C18 C13 P1 117.87(15)
C15 C14 C13 121.1(2)
C15 C14 H14 119.4
C13 C14 H14 119.4
C14 C15 C16 119.9(2)
C14 C15 H15 120.1
C16 C15 H15 120.1
C17 C16 C15 119.9(2)
C17 C16 H16 120
C15 C16 H16 120
C16 C17 C18 120.32(19)
C16 C17 H17 119.8
C18 C17 H17 119.8
C17 C18 C13 119.95(19)
C17 C18 P3 122.62(15)
C13 C18 P3 117.27(15)
C20 C19 C21 111.6(2)
C20 C19 P3 109.80(15)
C21 C19 P3 110.54(17)
C20 C19 H19 108.3
C21 C19 H19 108.3
P3 C19 H19 108.3
C19 C20 H20A 109.5
C19 C20 H20B 109.5
H20A C20 H20B 109.5
C19 C20 H20C 109.5
H20A C20 H20C 109.5
H20B C20 H20C 109.5
C19 C21 H21A 109.5
C19 C21 H21B 109.5
H21A C21 H21B 109.5
C19 C21 H21C 109.5
H21A C21 H21C 109.5
H21B C21 H21C 109.5
C23 C22 C24 109.8(2)
C23 C22 P3 110.57(17)
C24 C22 P3 114.09(17)
C23 C22 H22 107.4
C24 C22 H22 107.4
P3 C22 H22 107.4
C22 C23 H23A 109.5
C22 C23 H23B 109.5
H23A C23 H23B 109.5
C22 C23 H23C 109.5
H23A C23 H23C 109.5
H23B C23 H23C 109.5
C22 C24 H24A 109.5
C22 C24 H24B 109.5
H24A C24 H24B 109.5
C22 C24 H24C 109.5
H24A C24 H24C 109.5
H24B C24 H24C 109.5
P3 Pd1 P2 164.81(2)
P3 Pd1 P1 85.90(2)
P2 Pd1 P1 84.86(2)
P3 Pd1 H101 94.1(9)
P2 Pd1 H101 94.3(9)
P1 Pd1 H101 176.2(9)
O1 P1 C13 108.68(9)
O1 P1 C1 106.45(9)
C13 P1 C1 108.21(10)
O1 P1 Pd1 124.84(7)
C13 P1 Pd1 104.99(7)
C1 P1 Pd1 102.75(7)
C18 P3 C19 105.62(10)
C18 P3 C22 104.12(11)
C19 P3 C22 105.82(11)
C18 P3 Pd1 105.83(7)
C19 P3 Pd1 118.61(8)
C22 P3 Pd1 115.48(8)

loop_
_geom_bond_atom_site_label_1
_geom_bond_atom_site_label_2
_geom_bond_distance
C1 C2 1.392(3)
C1 C6 1.401(3)
C1 P1 1.845(2)
C2 C3 1.379(3)
C2 H2 0.95
C3 C4 1.377(3)
C3 H3 0.95
C4 C5 1.378(3)
C4 H4 0.95
C5 C6 1.395(3)
C5 H5 0.95
C6 P2 1.835(2)
C7 C8 1.519(4)
C7 C9 1.527(3)
C7 P2 1.848(3)
C7 H7 1
C8 H8A 0.98
C8 H8B 0.98
C8 H8C 0.98
C9 H9A 0.98
C9 H9B 0.98
C9 H9C 0.98
P2 C10 1.842(6)
P2 C10' 1.891(11)
P2 Pd1 2.2685(6)
C10 C12 1.486(7)
C10 C11 1.501(8)
C10 H10 1
C11 H11A 0.98
C11 H11B 0.98
C11 H11C 0.98
C12 H12A 0.98
C12 H12B 0.98
C12 H12C 0.98
C10' C11' 1.501(11)
C10' C12' 1.503(13)
C10' H10' 1
C11' H11D 0.98
C11' H11E 0.98
C11' H11F 0.98
C12' H12D 0.98
C12' H12E 0.98
C12' H12F 0.98
C13 C14 1.395(3)
C13 C18 1.403(3)
C13 P1 1.843(2)
C14 C15 1.376(3)
C14 H14 0.95
C15 C16 1.397(3)
C15 H15 0.95
C16 C17 1.378(3)
C16 H16 0.95
C17 C18 1.397(3)
C17 H17 0.95
C18 P3 1.831(2)
C19 C20 1.527(4)
C19 C21 1.529(3)
C19 P3 1.840(2)
C19 H19 1
C20 H20A 0.98
C20 H20B 0.98
C20 H20C 0.98
C21 H21A 0.98
C21 H21B 0.98
C21 H21C 0.98
C22 C23 1.521(4)
C22 C24 1.530(4)
C22 P3 1.848(2)
C22 H22 1
C23 H23A 0.98
C23 H23B 0.98
C23 H23C 0.98
C24 H24A 0.98
C24 H24B 0.98
C24 H24C 0.98
O1 P1 1.5038(15)
Pd1 P3 2.2626(6)
Pd1 P1 2.2976(5)
Pd1 H101 1.65(3)
